data_7702436
loop_
_publ_author_name
'Brooker, Sally'
'Caygill, Graham B.'
'Croucher, Paul D.'
'Davidson, Tony C.'
'Clive, Derrick L. J.'
'Magnuson, Stephen R.'
'Cramer, Stephen P.'
'Ralston, Corie Y.'

_publ_section_title
;
 Conversion of some substituted phenols to the corresponding masked
 thiophenols, synthesis of a dinickel(II) dithiolate macrocyclic complex
 and isolation of some metal- and ligand-based oxidation products
;
_journal_issue 18
_journal_name_full 'Journal of the Chemical Society, Dalton Transactions'
_journal_page_first 3113
_journal_paper_doi 10.1039/b004214p
_journal_year 2000
_chemical_formula_sum 'C32 H40 F6 N4 Ni2 O7 S4'
_chemical_formula_weight 952.34
_space_group_IT_number 15
_space_group_name_Hall '-C 2yc'
_space_group_name_H-M_alt 'C 1 2/c 1'
_symmetry_cell_setting monoclinic
_symmetry_space_group_name_H-M 'C 1 2/c 1'
_atom_sites_solution_hydrogens geom
_atom_sites_solution_primary direct
_atom_sites_solution_secondary difmap
_audit_creation_method SHELXL-97
_cell_angle_alpha 90.00
_cell_angle_beta 122.5740(10)
_cell_angle_gamma 90.00
_cell_formula_units_Z 4
_cell_length_a 25.0993(16)
_cell_length_b 10.9758(7)
_cell_length_c 17.1135(11)
_cell_measurement_temperature 158(2)
_cell_volume 3972.9(4)
_computing_structure_refinement 'SHELXL-97 (Sheldrick, 1997)'
_computing_structure_solution 'SHELXS-97 (Sheldrick, 1990)'
_diffrn_ambient_temperature 158(2)
_diffrn_measured_fraction_theta_full 0.955
_diffrn_measured_fraction_theta_max 0.955
_diffrn_measurement_device_type 'Bruker SMART area detector'
_diffrn_radiation_monochromator graphite
_diffrn_radiation_source 'fine-focus sealed tube'
_diffrn_radiation_type MoK\a
_diffrn_radiation_wavelength 0.71073
_diffrn_reflns_av_R_equivalents 0.0349
_diffrn_reflns_av_sigmaI/netI 0.0275
_diffrn_reflns_limit_h_max 31
_diffrn_reflns_limit_h_min -20
_diffrn_reflns_limit_k_max 12
_diffrn_reflns_limit_k_min -13
_diffrn_reflns_limit_l_max 21
_diffrn_reflns_limit_l_min -20
_diffrn_reflns_number 13534
_diffrn_reflns_theta_full 26.39
_diffrn_reflns_theta_max 26.39
_diffrn_reflns_theta_min 2.80
_exptl_absorpt_coefficient_mu 1.236
_exptl_absorpt_correction_T_max 1.00
_exptl_absorpt_correction_T_min 0.73
_exptl_absorpt_correction_type Semi-empirical(SADABS)
_exptl_crystal_colour red
_exptl_crystal_density_diffrn 1.592
_exptl_crystal_density_method 'not measured'
_exptl_crystal_description block
_exptl_crystal_F_000 1960
_exptl_crystal_size_max 0.35
_exptl_crystal_size_mid 0.17
_exptl_crystal_size_min 0.05
_refine_diff_density_max 0.958
_refine_diff_density_min -0.570
_refine_diff_density_rms 0.084
_refine_ls_extinction_method none
_refine_ls_goodness_of_fit_ref 1.034
_refine_ls_hydrogen_treatment mixed
_refine_ls_matrix_type full
_refine_ls_number_parameters 249
_refine_ls_number_reflns 3887
_refine_ls_number_restraints 8
_refine_ls_restrained_S_all 1.048
_refine_ls_R_factor_all 0.0446
_refine_ls_R_factor_gt 0.0361
_refine_ls_shift/su_max 0.000
_refine_ls_shift/su_mean 0.000
_refine_ls_structure_factor_coef Fsqd
_refine_ls_weighting_details 'calc w=1/[\s^2^(Fo^2^)+(0.0523P)^2^+7.1480P] where P=(Fo^2^+2Fc^2^)/3'
_refine_ls_weighting_scheme calc
_refine_ls_wR_factor_gt 0.0917
_refine_ls_wR_factor_ref 0.0959
_reflns_number_gt 3275
_reflns_number_total 3887
_reflns_threshold_expression >2sigma(I)
_cod_data_source_file b004214p.txt
_cod_data_source_block nis6w
_cod_depositor_comments
;
The following automatic conversions were performed:

data item '_symmetry_cell_setting' value 'Monoclinic' was changed to
'monoclinic' in accordance with the
/home/saulius/struct/COD-crude-data/automatic-downloads/DataCite-retrospective/RSC/depositions/lib/dictionaries/cif_core.dic
dictionary named 'cif_core.dic' version 2.4.2 last updated on
2011-04-26.

Automatic conversion script
Id: cif_fix_values 6909 2019-04-08 15:41:33Z antanas 
;
_cod_original_sg_symbol_H-M C2/c
_cod_database_code 7702436

loop_
_symmetry_equiv_pos_as_xyz
'x, y, z'
'-x, y, -z+1/2'
'x+1/2, y+1/2, z'
'-x+1/2, y+1/2, -z+1/2'
'-x, -y, -z'
'x, -y, z-1/2'
'-x+1/2, -y+1/2, -z'
'x+1/2, -y+1/2, z-1/2'

loop_
_atom_site_label
_atom_site_type_symbol
_atom_site_fract_x
_atom_site_fract_y
_atom_site_fract_z
_atom_site_U_iso_or_equiv
_atom_site_adp_type
_atom_site_occupancy
_atom_site_symmetry_multiplicity
_atom_site_calc_flag
_atom_site_refinement_flags
_atom_site_disorder_assembly
_atom_site_disorder_group
Ni1 Ni 0.071127(13) 0.50866(3) 0.33406(2) 0.02293(11) Uani 1 1 d . . .
S1 S 0.02042(3) 0.46446(5) 0.18864(4) 0.02400(15) Uani 1 1 d . . .
C1 C 0.02821(11) 0.5913(2) 0.13202(17) 0.0249(5) Uani 1 1 d . . .
C2 C -0.02080(11) 0.6207(2) 0.04140(17) 0.0266(5) Uani 1 1 d . . .
C3 C -0.01140(12) 0.7091(3) -0.00903(18) 0.0315(6) Uani 1 1 d . . .
H3 H -0.0441 0.7253 -0.0714 0.038 Uiso 1 1 calc R . .
C4 C 0.04521(13) 0.7736(3) 0.0308(2) 0.0366(6) Uani 1 1 d . . .
C5 C 0.09235(13) 0.7467(3) 0.1220(2) 0.0344(6) Uani 1 1 d . . .
H5 H 0.1309 0.7911 0.1503 0.041 Uiso 1 1 calc R . .
C6 C 0.08525(11) 0.6569(2) 0.17354(18) 0.0285(5) Uani 1 1 d . . .
C7 C 0.05508(16) 0.8673(3) -0.0247(2) 0.0552(9) Uani 1 1 d . . .
H7A H 0.0285 0.9386 -0.0353 0.066 Uiso 1 1 calc R . .
H7B H 0.0436 0.8321 -0.0845 0.066 Uiso 1 1 calc R . .
H7C H 0.0996 0.8920 0.0095 0.066 Uiso 1 1 calc R . .
C8 C 0.13921(12) 0.6399(2) 0.26856(18) 0.0306(6) Uani 1 1 d . . .
H8 H 0.1780 0.6737 0.2816 0.037 Uiso 1 1 calc R . .
N1 N 0.14148(9) 0.5857(2) 0.33695(15) 0.0284(5) Uani 1 1 d . . .
C9 C 0.20359(12) 0.5916(3) 0.42652(19) 0.0399(7) Uani 1 1 d . . .
H9A H 0.1979 0.6296 0.4740 0.048 Uiso 1 1 calc R . .
H9B H 0.2328 0.6434 0.4190 0.048 Uiso 1 1 calc R . .
C10 C 0.23255(13) 0.4660(3) 0.4595(2) 0.0468(8) Uani 1 1 d . . .
H10A H 0.2399 0.4302 0.4130 0.056 Uiso 1 1 calc R . .
H10B H 0.2741 0.4747 0.5182 0.056 Uiso 1 1 calc R . .
C11 C 0.19225(13) 0.3787(3) 0.4750(2) 0.0406(7) Uani 1 1 d . . .
H11A H 0.1569 0.3496 0.4141 0.049 Uiso 1 1 calc R . .
H11B H 0.2182 0.3071 0.5099 0.049 Uiso 1 1 calc R . .
C12 C 0.16538(12) 0.4348(3) 0.52736(19) 0.0346(6) Uani 1 1 d . . .
H12A H 0.1548 0.3692 0.5565 0.042 Uiso 1 1 calc R . .
H12B H 0.1979 0.4874 0.5775 0.042 Uiso 1 1 calc R . .
N2 N 0.10726(9) 0.50930(19) 0.46575(14) 0.0261(4) Uani 1 1 d . . .
C13 C 0.08195(11) 0.5576(2) 0.50644(17) 0.0270(5) Uani 1 1 d . . .
H13 H 0.1044 0.5521 0.5721 0.032 Uiso 1 1 calc R . .
S50 S 0.20248(3) 0.26940(7) 0.22505(5) 0.03982(19) Uani 1 1 d . . .
O51 O 0.15392(9) 0.3445(2) 0.21926(14) 0.0485(6) Uani 1 1 d . . .
O52 O 0.26191(10) 0.2718(2) 0.31283(17) 0.0585(7) Uani 1 1 d . . .
O53 O 0.20718(15) 0.2767(3) 0.1454(2) 0.0784(9) Uani 1 1 d . . .
C50 C 0.1760(2) 0.1162(4) 0.2229(3) 0.0818(15) Uani 1 1 d . . .
F51 F 0.17258(15) 0.0918(4) 0.2939(2) 0.1425(17) Uani 1 1 d . . .
F52 F 0.11923(14) 0.0949(2) 0.1467(2) 0.1283(14) Uani 1 1 d . . .
F53 F 0.21693(18) 0.0363(3) 0.2239(3) 0.1391(16) Uani 1 1 d . . .
C60 C 0.1058(5) 1.1056(13) -0.1296(9) 0.112(4) Uiso 0.50 1 d PD A 1
H60A H 0.1077 1.0164 -0.1288 0.134 Uiso 0.50 1 calc PR A 1
H60B H 0.1316 1.1367 -0.0661 0.134 Uiso 0.50 1 calc PR A 1
H60C H 0.1221 1.1375 -0.1664 0.134 Uiso 0.50 1 calc PR A 1
C61 C 0.0433(4) 1.1430(9) -0.1690(5) 0.077(2) Uiso 0.50 1 d PD A 1
H61A H 0.0380 1.2276 -0.1921 0.093 Uiso 0.50 1 calc PR A 1
H61B H 0.0319 1.1405 -0.1220 0.093 Uiso 0.50 1 calc PR A 1
O62 O 0.0000 1.0564(16) -0.2500 0.161(6) Uiso 0.50 2 d SPD . 1
C70 C 0.0955(5) 1.1412(12) -0.1011(7) 0.095(3) Uiso 0.50 1 d PD B 2
H70A H 0.0912 1.2297 -0.1100 0.113 Uiso 0.50 1 calc PR B 2
H70B H 0.1403 1.1187 -0.0693 0.113 Uiso 0.50 1 calc PR B 2
H70C H 0.0787 1.1158 -0.0637 0.113 Uiso 0.50 1 calc PR B 2
C71 C 0.0593(4) 1.0789(15) -0.1940(9) 0.143(5) Uiso 0.50 1 d PD B 2
H71A H 0.0839 1.0791 -0.2237 0.172 Uiso 0.50 1 calc PR B 2
H71B H 0.0498 0.9934 -0.1871 0.172 Uiso 0.50 1 calc PR B 2
O72 O 0.0000 1.1500(15) -0.2500 0.143(5) Uiso 0.50 2 d SPD . 2

loop_
_atom_site_aniso_label
_atom_site_aniso_U_11
_atom_site_aniso_U_22
_atom_site_aniso_U_33
_atom_site_aniso_U_23
_atom_site_aniso_U_13
_atom_site_aniso_U_12
Ni1 0.01672(17) 0.02783(18) 0.02217(18) -0.00083(12) 0.00910(14) 0.00062(11)
S1 0.0193(3) 0.0268(3) 0.0242(3) -0.0023(2) 0.0106(2) -0.0002(2)
C1 0.0234(11) 0.0283(12) 0.0263(12) -0.0026(10) 0.0156(10) 0.0002(9)
C2 0.0227(11) 0.0317(13) 0.0270(12) -0.0027(10) 0.0145(10) 0.0000(10)
C3 0.0309(13) 0.0387(15) 0.0283(13) 0.0022(11) 0.0181(11) 0.0021(11)
C4 0.0368(15) 0.0419(16) 0.0369(15) 0.0034(12) 0.0236(13) -0.0037(12)
C5 0.0281(13) 0.0415(15) 0.0386(15) -0.0038(12) 0.0212(12) -0.0084(11)
C6 0.0234(12) 0.0356(14) 0.0303(13) -0.0031(11) 0.0171(11) -0.0018(10)
C7 0.0521(19) 0.064(2) 0.050(2) 0.0122(17) 0.0282(17) -0.0146(16)
C8 0.0221(12) 0.0388(14) 0.0330(14) -0.0057(11) 0.0163(11) -0.0053(10)
N1 0.0177(9) 0.0366(12) 0.0282(11) -0.0058(9) 0.0106(9) -0.0027(8)
C9 0.0208(12) 0.0618(19) 0.0288(14) -0.0032(13) 0.0079(11) -0.0100(12)
C10 0.0227(13) 0.078(2) 0.0354(16) 0.0057(15) 0.0132(12) 0.0132(14)
C11 0.0340(14) 0.0456(17) 0.0355(15) 0.0035(13) 0.0142(12) 0.0156(12)
C12 0.0250(13) 0.0428(16) 0.0287(14) 0.0085(12) 0.0096(11) 0.0104(11)
N2 0.0179(10) 0.0316(11) 0.0237(10) 0.0018(8) 0.0078(9) 0.0018(8)
C13 0.0221(12) 0.0326(13) 0.0230(12) 0.0005(10) 0.0100(10) -0.0021(10)
S50 0.0327(4) 0.0476(4) 0.0388(4) 0.0089(3) 0.0191(3) 0.0151(3)
O51 0.0324(10) 0.0695(15) 0.0363(11) -0.0033(10) 0.0138(9) 0.0187(10)
O52 0.0275(11) 0.0637(15) 0.0617(16) 0.0167(12) 0.0092(10) 0.0094(10)
O53 0.100(2) 0.096(2) 0.0691(18) 0.0264(16) 0.0649(17) 0.0489(18)
C50 0.065(3) 0.056(2) 0.068(3) 0.014(2) -0.002(2) 0.000(2)
F51 0.096(2) 0.167(3) 0.107(2) 0.073(2) 0.0166(18) -0.054(2)
F52 0.096(2) 0.0654(16) 0.101(2) 0.0048(15) -0.0279(17) -0.0139(15)
F53 0.142(3) 0.0554(16) 0.139(3) 0.0062(17) 0.022(2) 0.0438(18)

loop_
_atom_type_symbol
_atom_type_description
_atom_type_scat_dispersion_real
_atom_type_scat_dispersion_imag
_atom_type_scat_source
C C 0.0033 0.0016 'International Tables Vol C Tables 4.2.6.8 and 6.1.1.4'
H H 0.0000 0.0000 'International Tables Vol C Tables 4.2.6.8 and 6.1.1.4'
N N 0.0061 0.0033 'International Tables Vol C Tables 4.2.6.8 and 6.1.1.4'
O O 0.0106 0.0060 'International Tables Vol C Tables 4.2.6.8 and 6.1.1.4'
F F 0.0171 0.0103 'International Tables Vol C Tables 4.2.6.8 and 6.1.1.4'
S S 0.1246 0.1234 'International Tables Vol C Tables 4.2.6.8 and 6.1.1.4'
Ni Ni 0.3393 1.1124 'International Tables Vol C Tables 4.2.6.8 and 6.1.1.4'

loop_
_geom_angle_atom_site_label_1
_geom_angle_atom_site_label_2
_geom_angle_atom_site_label_3
_geom_angle
_geom_angle_site_symmetry_1
_geom_angle_site_symmetry_3
_geom_angle_publ_flag
N2 Ni1 N1 96.91(9) . . y
N2 Ni1 S1 165.27(7) . . y
N1 Ni1 S1 95.25(7) . . y
N2 Ni1 S1 89.79(6) . 2 y
N1 Ni1 S1 165.19(7) . 2 y
S1 Ni1 S1 80.36(3) . 2 y
C1 S1 Ni1 106.57(8) . . y
C1 S1 Ni1 98.33(8) . 2 y
Ni1 S1 Ni1 93.82(3) . 2 y
C2 C1 C6 119.3(2) . . ?
C2 C1 S1 119.83(18) . . ?
C6 C1 S1 120.65(19) . . ?
C3 C2 C1 120.1(2) . . ?
C3 C2 C13 117.1(2) . 2 ?
C1 C2 C13 122.7(2) . 2 ?
C4 C3 C2 121.1(2) . . ?
C5 C4 C3 118.0(3) . . ?
C5 C4 C7 121.5(3) . . ?
C3 C4 C7 120.5(3) . . ?
C4 C5 C6 122.5(2) . . ?
C5 C6 C1 118.9(2) . . ?
C5 C6 C8 115.8(2) . . ?
C1 C6 C8 125.3(2) . . ?
N1 C8 C6 129.1(2) . . ?
C8 N1 C9 115.2(2) . . ?
C8 N1 Ni1 125.89(17) . . ?
C9 N1 Ni1 118.77(18) . . ?
N1 C9 C10 111.7(2) . . ?
C11 C10 C9 114.0(2) . . ?
C12 C11 C10 113.5(3) . . ?
N2 C12 C11 112.4(2) . . ?
C13 N2 C12 114.9(2) . . ?
C13 N2 Ni1 125.35(17) . . ?
C12 N2 Ni1 119.20(17) . . ?
N2 C13 C2 124.5(2) . 2 ?
O51 S50 O53 113.93(15) . . ?
O51 S50 O52 115.32(15) . . ?
O53 S50 O52 114.98(18) . . ?
O51 S50 C50 104.2(2) . . ?
O53 S50 C50 104.6(2) . . ?
O52 S50 C50 101.66(16) . . ?
F51 C50 F52 107.8(5) . . ?
F51 C50 F53 106.9(4) . . ?
F52 C50 F53 107.7(4) . . ?
F51 C50 S50 112.6(4) . . ?
F52 C50 S50 111.8(3) . . ?
F53 C50 S50 109.7(4) . . ?
C60 C61 O62 108.5(9) . . ?
C61 O62 C61 104.0(12) . 2_554 ?
O72 C71 C70 105.6(10) . . ?
C71 O72 C71 116.6(15) 2_554 . ?

loop_
_geom_bond_atom_site_label_1
_geom_bond_atom_site_label_2
_geom_bond_distance
_geom_bond_site_symmetry_2
_geom_bond_publ_flag
Ni1 N2 1.924(2) . y
Ni1 N1 1.934(2) . y
Ni1 S1 2.1535(7) . y
Ni1 S1 2.1690(7) 2 y
S1 C1 1.766(3) . y
S1 Ni1 2.1690(7) 2 ?
C1 C2 1.403(3) . ?
C1 C6 1.406(3) . ?
C2 C3 1.401(4) . ?
C2 C13 1.467(3) 2 ?
C3 C4 1.393(4) . ?
C4 C5 1.390(4) . ?
C4 C7 1.509(4) . ?
C5 C6 1.397(4) . ?
C6 C8 1.464(4) . ?
C8 N1 1.287(3) . ?
N1 C9 1.487(3) . ?
C9 C10 1.518(5) . ?
C10 C11 1.516(5) . ?
C11 C12 1.513(4) . ?
C12 N2 1.500(3) . ?
N2 C13 1.283(3) . ?
C13 C2 1.467(3) 2 ?
S50 O51 1.430(2) . ?
S50 O53 1.433(3) . ?
S50 O52 1.439(2) . ?
S50 C50 1.801(4) . ?
C50 F51 1.292(6) . ?
C50 F52 1.336(5) . ?
C50 F53 1.344(6) . ?
C60 C61 1.396(12) . ?
C61 O62 1.543(12) . ?
O62 C61 1.543(12) 2_554 ?
C70 C71 1.504(13) . ?
C71 O72 1.486(12) . ?
O72 C71 1.486(12) 2_554 ?
